data_2013602
loop_
_publ_author_name
'Castillo, Ivan'
'Flores-Figueroa, Aar\'on'
'Hern\'andez-Ortega, Sim\'on'

_publ_section_title
;
 <i>O</i>-(2-<i>tert</i>-Butyl-6-dimethylthiocarbamoyl-4-methylphenyl)
 <i>N</i>,<i>N</i>-dimethylthiocarbamate dichloromethane solvate
;
_journal_issue 10
_journal_name_full 'Acta Crystallographica Section C'
_journal_page_first o577
_journal_page_last o579
_journal_paper_doi 10.1107/S010827010301905X
_journal_volume 59
_journal_year 2003
_chemical_formula_iupac 'C17 H26 N2 O S2, C H2 Cl2'
_chemical_formula_moiety 'C17 H26 N2 O S2, C H2 Cl2'
_chemical_formula_sum 'C18 H28 Cl2 N2 O S2'
_chemical_formula_weight 423.44
_chemical_melting_point .36E-305
_chemical_name_systematic
;
 O-(2-tert-butyl-6-dimethylcarbonothioyl-4-methyl-phenyl)
dimethylthiocarbamoate dichloromethane solvate.
;
_space_group_IT_number 14
_symmetry_cell_setting monoclinic
_symmetry_space_group_name_Hall '-P 2ybc'
_symmetry_space_group_name_H-M 'P 1 21/c 1'
_atom_sites_solution_hydrogens geom
_atom_sites_solution_primary direct
_atom_sites_solution_secondary difmap
_cell_angle_alpha 90.00
_cell_angle_beta 113.7910(10)
_cell_angle_gamma 90.00
_cell_formula_units_Z 4
_cell_length_a 9.5032(5)
_cell_length_b 21.4599(10)
_cell_length_c 11.7601(7)
_cell_measurement_reflns_used 5414
_cell_measurement_temperature 291(2)
_cell_measurement_theta_max 30.99
_cell_measurement_theta_min 2.53
_cell_volume 2194.5(2)
_computing_cell_refinement SMART
_computing_data_collection 'SMART (Bruker, Date) '
_computing_data_reduction 'SAINT (Bruker, Date)'
_computing_molecular_graphics 'SHELXTL (Bruker, Date)'
_computing_publication_material SHELXTL
_computing_structure_refinement 'SHELXL-97 (Sheldrick, 1997)'
_computing_structure_solution 'SHELXS-97 (Sheldrick, 1997)'
_diffrn_ambient_temperature 291(2)
_diffrn_measured_fraction_theta_full 1.000
_diffrn_measured_fraction_theta_max 1.000
_diffrn_measurement_device_type 'Bruker Smart Apex CCD area-detector'
_diffrn_measurement_method '\w scans'
_diffrn_radiation_monochromator graphite
_diffrn_radiation_source 'fine-focus sealed tube'
_diffrn_radiation_type MoK\a
_diffrn_radiation_wavelength 0.71073
_diffrn_reflns_av_R_equivalents 0.0511
_diffrn_reflns_av_sigmaI/netI 0.0494
_diffrn_reflns_limit_h_max 11
_diffrn_reflns_limit_h_min -11
_diffrn_reflns_limit_k_max 25
_diffrn_reflns_limit_k_min -25
_diffrn_reflns_limit_l_max 13
_diffrn_reflns_limit_l_min -13
_diffrn_reflns_number 17814
_diffrn_reflns_theta_full 25.00
_diffrn_reflns_theta_max 25.00
_diffrn_reflns_theta_min 1.90
_diffrn_standards_decay_% 2
_exptl_absorpt_coefficient_mu 0.495
_exptl_absorpt_correction_type none
_exptl_crystal_colour Colorless
_exptl_crystal_density_diffrn 1.282
_exptl_crystal_density_method 'not measured'
_exptl_crystal_description Prism
_exptl_crystal_F_000 896
_exptl_crystal_size_max 0.30
_exptl_crystal_size_mid 0.22
_exptl_crystal_size_min 0.16
_refine_diff_density_max 0.497
_refine_diff_density_min -0.427
_refine_ls_extinction_method none
_refine_ls_goodness_of_fit_ref 0.985
_refine_ls_hydrogen_treatment constr
_refine_ls_matrix_type full
_refine_ls_number_parameters 230
_refine_ls_number_reflns 3851
_refine_ls_number_restraints 0
_refine_ls_restrained_S_all 0.985
_refine_ls_R_factor_all 0.0873
_refine_ls_R_factor_gt 0.0607
_refine_ls_shift/su_max 0.002
_refine_ls_shift/su_mean 0.000
_refine_ls_structure_factor_coef Fsqd
_refine_ls_weighting_details 'calc w=1/[\s^2^(Fo^2^)+(0.096P)^2^] where P=(Fo^2^+2Fc^2^)/3'
_refine_ls_weighting_scheme calc
_refine_ls_wR_factor_gt 0.1533
_refine_ls_wR_factor_ref 0.1667
_reflns_number_gt 2621
_reflns_number_total 3851
_reflns_threshold_expression I>2\s(I)
_cod_data_source_file gd1269.cif
_cod_data_source_block I
_cod_depositor_comments
;
The following automatic conversions were performed:
'_symmetry_cell_setting' value 'Monoclinic' changed to 'monoclinic'
according to '/home/saulius/struct/CIF-dictionaries/cif_core.dic'
dictionary named 'cif_core.dic' version 2.4.1 from 2010-06-29.

Automatic conversion script
Id: cif_fix_enum 1527 2010-12-29 10:47:43Z saulius 

The following automatic conversions were performed:

'_symmetry_cell_setting' value 'Monoclinic' changed to 'monoclinic'
according to /home/saulius/struct/CIF-dictionaries/cif_core.dic
dictionary named 'cif_core.dic' version 2.4.1 from 2010-06-29.

Automatic conversion script
Id: cif_fix_values 1715 2011-07-08 13:25:40Z adriana 
;
_cod_original_sg_symbol_H-M 'P 21/c'
_cod_database_code 2013602
_cod_database_fobs_code 2013602

loop_
_symmetry_equiv_pos_as_xyz
'x, y, z'
'-x, y+1/2, -z+1/2'
'-x, -y, -z'
'x, -y-1/2, z-1/2'

loop_
_atom_site_label
_atom_site_fract_x
_atom_site_fract_y
_atom_site_fract_z
_atom_site_U_iso_or_equiv
_atom_site_adp_type
_atom_site_calc_flag
_atom_site_refinement_flags
_atom_site_occupancy
_atom_site_disorder_assembly
_atom_site_disorder_group
_atom_site_type_symbol
S1 0.89931(13) 0.07964(5) 0.65310(9) 0.0657(3) Uani d . 1 . . S
S2 0.55062(10) 0.15940(4) 0.31664(9) 0.0550(3) Uani d . 1 . . S
O1 0.8930(2) 0.18298(9) 0.52637(18) 0.0420(5) Uani d . 1 . . O
N1 0.7945(3) 0.19348(14) 0.6647(2) 0.0501(7) Uani d . 1 . . N
N2 0.6323(3) 0.04116(13) 0.3565(3) 0.0492(7) Uani d . 1 . . N
C1 0.8323(3) 0.11071(14) 0.3568(3) 0.0372(7) Uani d . 1 . . C
C2 0.9362(3) 0.15065(14) 0.4426(3) 0.0381(7) Uani d . 1 . . C
C3 1.0783(3) 0.16520(14) 0.4404(3) 0.0395(7) Uani d . 1 . . C
C4 1.1099(3) 0.13730(15) 0.3466(3) 0.0439(8) Uani d . 1 . . C
H4 1.2038 0.1458 0.3427 0.053 Uiso calc R 1 . . H
C5 1.0098(4) 0.09775(15) 0.2592(3) 0.0422(8) Uani d . 1 . . C
C6 0.8728(4) 0.08444(14) 0.2665(3) 0.0424(8) Uani d . 1 . . C
H6 0.8049 0.0570 0.2094 0.051 Uiso calc R 1 . . H
C7 0.6732(3) 0.09908(15) 0.3490(3) 0.0410(8) Uani d . 1 . . C
C8 1.0484(4) 0.06931(17) 0.1575(3) 0.0577(10) Uani d . 1 . . C
H8A 1.0699 0.0257 0.1739 0.069 Uiso calc R 1 . . H
H8B 1.1370 0.0898 0.1551 0.069 Uiso calc R 1 . . H
H8C 0.9627 0.0744 0.0789 0.069 Uiso calc R 1 . . H
C9 1.1924(3) 0.21119(15) 0.5329(3) 0.0455(8) Uani d . 1 . . C
C10 1.2319(5) 0.19289(19) 0.6668(3) 0.0706(11) Uani d . 1 . . C
H10A 1.1418 0.1964 0.6843 0.085 Uiso calc R 1 . . H
H10B 1.3107 0.2200 0.7211 0.085 Uiso calc R 1 . . H
H10C 1.2681 0.1506 0.6799 0.085 Uiso calc R 1 . . H
C11 1.1235(4) 0.27691(17) 0.5096(4) 0.0692(11) Uani d . 1 . . C
H11A 1.0312 0.2774 0.5243 0.083 Uiso calc R 1 . . H
H11B 1.0997 0.2887 0.4251 0.083 Uiso calc R 1 . . H
H11C 1.1963 0.3058 0.5648 0.083 Uiso calc R 1 . . H
C12 1.3437(4) 0.2144(2) 0.5160(4) 0.0738(12) Uani d . 1 . . C
H12A 1.4113 0.2438 0.5739 0.089 Uiso calc R 1 . . H
H12B 1.3234 0.2274 0.4328 0.089 Uiso calc R 1 . . H
H12C 1.3912 0.1741 0.5308 0.089 Uiso calc R 1 . . H
C13 0.8588(4) 0.15340(16) 0.6141(3) 0.0441(8) Uani d . 1 . . C
C14 0.7630(4) 0.25728(18) 0.6230(4) 0.0643(11) Uani d . 1 . . C
H14A 0.8582 0.2793 0.6443 0.077 Uiso calc R 1 . . H
H14B 0.7037 0.2769 0.6625 0.077 Uiso calc R 1 . . H
H14C 0.7061 0.2581 0.5345 0.077 Uiso calc R 1 . . H
C15 0.7482(5) 0.1729(2) 0.7623(3) 0.0735(12) Uani d . 1 . . C
H15A 0.6579 0.1474 0.7269 0.088 Uiso calc R 1 . . H
H15B 0.7263 0.2086 0.8017 0.088 Uiso calc R 1 . . H
H15C 0.8299 0.1492 0.8227 0.088 Uiso calc R 1 . . H
C16 0.4738(4) 0.02652(19) 0.3360(4) 0.0707(11) Uani d . 1 . . C
H16A 0.4505 0.0449 0.4008 0.085 Uiso calc R 1 . . H
H16B 0.4614 -0.0179 0.3368 0.085 Uiso calc R 1 . . H
H16C 0.4052 0.0429 0.2571 0.085 Uiso calc R 1 . . H
C17 0.7395(5) -0.01144(17) 0.3949(4) 0.0630(10) Uani d . 1 . . C
H17A 0.7174 -0.0394 0.3260 0.076 Uiso calc R 1 . . H
H17B 0.7284 -0.0331 0.4622 0.076 Uiso calc R 1 . . H
H17C 0.8429 0.0037 0.4215 0.076 Uiso calc R 1 . . H
Cl1 0.5741(4) 0.08778(18) 0.9278(3) 0.1034(12) Uiso d P 0.50 A 1 Cl
Cl2 0.2629(3) 0.07516(13) 0.9204(3) 0.0771(7) Uiso d P 0.50 A 1 Cl
C18 0.4239(13) 0.1172(5) 0.9771(10) 0.101(2) Uiso d P 0.50 A 1 C
H18A 0.4639 0.1168 1.0672 0.121 Uiso calc PR 0.50 A 1 H
H18B 0.4000 0.1600 0.9498 0.121 Uiso calc PR 0.50 A 1 H
Cl1A 0.5570(5) 0.11043(19) 0.9325(4) 0.1097(13) Uiso d P 0.50 B 2 Cl
Cl2A 0.2987(5) 0.0560(2) 0.9671(4) 0.1473(16) Uiso d P 0.50 B 2 Cl
C18A 0.4598(13) 0.0871(5) 1.0129(10) 0.101(2) Uiso d P 0.50 B 2 C
H18C 0.5282 0.0586 1.0744 0.121 Uiso calc PR 0.50 B 2 H
H18D 0.4523 0.1236 1.0588 0.121 Uiso calc PR 0.50 B 2 H

loop_
_atom_site_aniso_label
_atom_site_aniso_U_11
_atom_site_aniso_U_22
_atom_site_aniso_U_33
_atom_site_aniso_U_12
_atom_site_aniso_U_13
_atom_site_aniso_U_23
S1 0.0849(7) 0.0581(6) 0.0589(6) 0.0082(5) 0.0341(6) 0.0148(5)
S2 0.0457(5) 0.0594(6) 0.0636(6) 0.0125(4) 0.0260(4) 0.0039(4)
O1 0.0481(12) 0.0405(12) 0.0446(12) -0.0015(10) 0.0263(11) -0.0047(10)
N1 0.0510(17) 0.0614(19) 0.0465(16) -0.0083(14) 0.0287(14) -0.0132(14)
N2 0.0468(16) 0.0470(17) 0.0558(18) -0.0024(13) 0.0228(14) 0.0020(13)
C1 0.0368(17) 0.0365(17) 0.0403(17) 0.0043(13) 0.0177(15) 0.0035(14)
C2 0.0431(17) 0.0378(17) 0.0364(17) 0.0055(14) 0.0191(15) 0.0003(13)
C3 0.0384(17) 0.0388(17) 0.0405(17) 0.0040(14) 0.0148(14) 0.0041(14)
C4 0.0380(17) 0.050(2) 0.0489(19) 0.0051(15) 0.0231(16) 0.0035(16)
C5 0.0456(18) 0.0416(18) 0.0425(18) 0.0087(15) 0.0209(16) 0.0022(15)
C6 0.0435(18) 0.0425(18) 0.0405(18) 0.0017(15) 0.0163(15) -0.0042(14)
C7 0.0416(18) 0.049(2) 0.0341(17) 0.0013(15) 0.0171(15) -0.0026(14)
C8 0.062(2) 0.066(2) 0.054(2) 0.0032(18) 0.0325(19) -0.0062(18)
C9 0.0402(18) 0.048(2) 0.048(2) -0.0042(15) 0.0172(16) -0.0043(15)
C10 0.074(3) 0.074(3) 0.052(2) -0.019(2) 0.013(2) -0.007(2)
C11 0.063(2) 0.050(2) 0.092(3) -0.0103(19) 0.030(2) -0.001(2)
C12 0.045(2) 0.095(3) 0.081(3) -0.014(2) 0.025(2) -0.025(2)
C13 0.0407(17) 0.057(2) 0.0343(17) -0.0093(15) 0.0148(15) -0.0044(15)
C14 0.064(2) 0.058(2) 0.085(3) -0.0012(19) 0.045(2) -0.019(2)
C15 0.075(3) 0.105(3) 0.054(2) -0.012(2) 0.040(2) -0.016(2)
C16 0.056(2) 0.076(3) 0.084(3) -0.015(2) 0.032(2) 0.003(2)
C17 0.071(3) 0.043(2) 0.078(3) -0.0023(18) 0.033(2) 0.0017(18)

loop_
_atom_type_symbol
_atom_type_description
_atom_type_scat_dispersion_real
_atom_type_scat_dispersion_imag
_atom_type_scat_source
C C 0.0033 0.0016 'International Tables Vol C Tables 4.2.6.8 and 6.1.1.4'
H H 0.0000 0.0000 'International Tables Vol C Tables 4.2.6.8 and 6.1.1.4'
N N 0.0061 0.0033 'International Tables Vol C Tables 4.2.6.8 and 6.1.1.4'
O O 0.0106 0.0060 'International Tables Vol C Tables 4.2.6.8 and 6.1.1.4'
S S 0.1246 0.1234 'International Tables Vol C Tables 4.2.6.8 and 6.1.1.4'
Cl Cl 0.1484 0.1585 'International Tables Vol C Tables 4.2.6.8 and 6.1.1.4'

loop_
_geom_angle_atom_site_label_1
_geom_angle_atom_site_label_2
_geom_angle_atom_site_label_3
_geom_angle
_geom_angle_publ_flag
C13 O1 C2 122.2(2) yes
C13 N1 C14 122.1(3) ?
C13 N1 C15 119.9(3) ?
C14 N1 C15 117.9(3) ?
C7 N2 C16 120.3(3) ?
C7 N2 C17 124.1(3) ?
C16 N2 C17 115.4(3) ?
C6 C1 C2 118.2(3) ?
C6 C1 C7 118.1(3) ?
C2 C1 C7 123.5(3) ?
C1 C2 O1 119.7(3) ?
C1 C2 C3 122.3(3) ?
O1 C2 C3 117.7(3) ?
C4 C3 C2 116.0(3) ?
C4 C3 C9 121.3(3) ?
C2 C3 C9 122.7(3) ?
C5 C4 C3 123.5(3) ?
C5 C4 H4 118.2 ?
C3 C4 H4 118.2 ?
C6 C5 C4 118.1(3) ?
C6 C5 C8 120.3(3) ?
C4 C5 C8 121.6(3) ?
C5 C6 C1 121.9(3) ?
C5 C6 H6 119.1 ?
C1 C6 H6 119.1 ?
N2 C7 C1 118.1(3) yes
N2 C7 S2 123.1(2) yes
C1 C7 S2 118.4(2) yes
C5 C8 H8A 109.5 ?
C5 C8 H8B 109.5 ?
H8A C8 H8B 109.5 ?
C5 C8 H8C 109.5 ?
H8A C8 H8C 109.5 ?
H8B C8 H8C 109.5 ?
C10 C9 C12 107.2(3) ?
C10 C9 C11 109.4(3) ?
C12 C9 C11 106.9(3) ?
C10 C9 C3 112.0(3) ?
C12 C9 C3 111.6(3) ?
C11 C9 C3 109.5(3) ?
C9 C10 H10A 109.5 ?
C9 C10 H10B 109.5 ?
H10A C10 H10B 109.5 ?
C9 C10 H10C 109.5 ?
H10A C10 H10C 109.5 ?
H10B C10 H10C 109.5 ?
C9 C11 H11A 109.5 ?
C9 C11 H11B 109.5 ?
H11A C11 H11B 109.5 ?
C9 C11 H11C 109.5 ?
H11A C11 H11C 109.5 ?
H11B C11 H11C 109.5 ?
C9 C12 H12A 109.5 ?
C9 C12 H12B 109.5 ?
H12A C12 H12B 109.5 ?
C9 C12 H12C 109.5 ?
H12A C12 H12C 109.5 ?
H12B C12 H12C 109.5 ?
N1 C13 O1 109.4(3) yes
N1 C13 S1 126.5(2) yes
O1 C13 S1 124.0(2) yes
N1 C14 H14A 109.5 ?
N1 C14 H14B 109.5 ?
H14A C14 H14B 109.5 ?
N1 C14 H14C 109.5 ?
H14A C14 H14C 109.5 ?
H14B C14 H14C 109.5 ?
N1 C15 H15A 109.5 ?
N1 C15 H15B 109.5 ?
H15A C15 H15B 109.5 ?
N1 C15 H15C 109.5 ?
H15A C15 H15C 109.5 ?
H15B C15 H15C 109.5 ?
N2 C16 H16A 109.5 ?
N2 C16 H16B 109.5 ?
H16A C16 H16B 109.5 ?
N2 C16 H16C 109.5 ?
H16A C16 H16C 109.5 ?
H16B C16 H16C 109.5 ?
N2 C17 H17A 109.5 ?
N2 C17 H17B 109.5 ?
H17A C17 H17B 109.5 ?
N2 C17 H17C 109.5 ?
H17A C17 H17C 109.5 ?
H17B C17 H17C 109.5 ?
Cl2 C18 Cl1 112.9(6) ?
Cl2 C18 H18A 109.0 ?
Cl1 C18 H18A 109.0 ?
Cl2 C18 H18B 109.0 ?
Cl1 C18 H18B 109.0 ?
H18A C18 H18B 107.8 ?
Cl2A C18A Cl1A 129.4(8) ?
Cl2A C18A H18C 104.9 ?
Cl1A C18A H18C 104.9 ?
Cl2A C18A H18D 104.9 ?
Cl1A C18A H18D 104.9 ?
H18C C18A H18D 105.8 ?

loop_
_geom_bond_atom_site_label_1
_geom_bond_atom_site_label_2
_geom_bond_site_symmetry_2
_geom_bond_distance
_geom_bond_publ_flag
S1 C13 . 1.650(4) yes
S2 C7 . 1.679(3) yes
O1 C13 . 1.358(3) yes
O1 C2 . 1.395(3) yes
N1 C13 . 1.327(4) yes
N1 C14 . 1.444(5) ?
N1 C15 . 1.453(4) ?
N2 C7 . 1.316(4) yes
N2 C16 . 1.461(4) ?
N2 C17 . 1.464(4) ?
C1 C6 . 1.386(4) ?
C1 C2 . 1.387(4) ?
C1 C7 . 1.499(4) yes
C2 C3 . 1.396(4) ?
C3 C4 . 1.391(4) ?
C3 C9 . 1.543(4) ?
C4 C5 . 1.376(4) ?
C4 H4 . 0.9300 ?
C5 C6 . 1.370(4) ?
C5 C8 . 1.513(4) ?
C6 H6 . 0.9300 ?
C8 H8A . 0.9600 ?
C8 H8B . 0.9600 ?
C8 H8C . 0.9600 ?
C9 C10 . 1.516(5) ?
C9 C12 . 1.530(4) ?
C9 C11 . 1.532(5) ?
C10 H10A . 0.9600 ?
C10 H10B . 0.9600 ?
C10 H10C . 0.9600 ?
C11 H11A . 0.9600 ?
C11 H11B . 0.9600 ?
C11 H11C . 0.9600 ?
C12 H12A . 0.9600 ?
C12 H12B . 0.9600 ?
C12 H12C . 0.9600 ?
C14 H14A . 0.9600 ?
C14 H14B . 0.9600 ?
C14 H14C . 0.9600 ?
C15 H15A . 0.9600 ?
C15 H15B . 0.9600 ?
C15 H15C . 0.9600 ?
C16 H16A . 0.9600 ?
C16 H16B . 0.9600 ?
C16 H16C . 0.9600 ?
C17 H17A . 0.9600 ?
C17 H17B . 0.9600 ?
C17 H17C . 0.9600 ?
Cl1 C18 . 1.854(12) ?
Cl2 C18 . 1.666(11) ?
C18 H18A . 0.9700 ?
C18 H18B . 0.9700 ?
Cl1A C18A . 1.645(12) ?
Cl2A C18A . 1.554(12) ?
C18A H18C . 0.9700 ?
C18A H18D . 0.9700 ?
